data_4061145
_journal_name_full Organometallics
_journal_paper_doi 10.1021/om049545i
_journal_year 2004
_chemical_formula_sum 'C24 H30 N3 P'
_chemical_formula_weight 391.48
_space_group_IT_number 9
_symmetry_cell_setting monoclinic
_symmetry_space_group_name_Hall 'C -2yc'
_symmetry_space_group_name_H-M 'C 1 c 1'
_cell_angle_alpha 90.00
_cell_angle_beta 90.121(13)
_cell_angle_gamma 90.00
_cell_formula_units_Z 8
_cell_length_a 13.088(8)
_cell_length_b 22.654(17)
_cell_length_c 14.672(8)
_cell_measurement_temperature 293(2)
_cell_volume 4350(5)
_diffrn_ambient_temperature 293(2)
_exptl_crystal_density_diffrn 1.196
_cod_original_sg_symbol_H-M 'C c'
_cod_database_code 4061145

loop_
_symmetry_equiv_pos_as_xyz
'x, y, z'
'x, -y, z+1/2'
'x+1/2, y+1/2, z'
'x+1/2, -y+1/2, z+1/2'

loop_
_atom_site_label
_atom_site_type_symbol
_atom_site_fract_x
_atom_site_fract_y
_atom_site_fract_z
_atom_site_U_iso_or_equiv
_atom_site_adp_type
_atom_site_occupancy
_atom_site_symmetry_multiplicity
_atom_site_calc_flag
_atom_site_refinement_flags
_atom_site_disorder_assembly
_atom_site_disorder_group
P1 P 0.50124(12) 0.99993(7) 0.62303(10) 0.0563(4) Uani 1 1 d . . .
P2 P 0.00124(14) 0.83332(6) 0.37171(12) 0.0666(4) Uani 1 1 d . . .
N1 N 0.5439(4) 0.93618(17) 0.6748(3) 0.0561(11) Uani 1 1 d . . .
N2 N 0.5752(4) 1.05328(17) 0.6746(3) 0.0574(11) Uani 1 1 d . . .
N3 N 0.3840(4) 1.01026(18) 0.6746(3) 0.0575(11) Uani 1 1 d . . .
N4 N 0.0874(4) 0.7853(2) 0.4227(3) 0.0736(14) Uani 1 1 d . . .
N5 N 0.0298(4) 0.9001(2) 0.4229(3) 0.0742(14) Uani 1 1 d . . .
N6 N -0.1137(4) 0.8145(2) 0.4228(3) 0.0737(14) Uani 1 1 d . . .
C1 C 0.5213(4) 0.8806(2) 0.6306(3) 0.0528(13) Uani 1 1 d . . .
C2 C 0.4475(5) 0.8779(3) 0.5606(4) 0.0669(15) Uani 1 1 d . . .
H2A H 0.4127 0.9120 0.5434 0.080 Uiso 1 1 calc R . .
C3 C 0.4266(5) 0.8253(3) 0.5175(4) 0.0759(18) Uani 1 1 d . . .
H3A H 0.3783 0.8243 0.4710 0.091 Uiso 1 1 calc R . .
C4 C 0.4768(6) 0.7734(3) 0.5426(5) 0.0781(19) Uani 1 1 d . . .
H4A H 0.4626 0.7380 0.5131 0.094 Uiso 1 1 calc R . .
C5 C 0.5478(6) 0.7756(2) 0.6120(5) 0.0757(17) Uani 1 1 d . . .
H5A H 0.5815 0.7414 0.6297 0.091 Uiso 1 1 calc R . .
C6 C 0.5693(5) 0.8284(2) 0.6556(4) 0.0654(15) Uani 1 1 d . . .
H6A H 0.6170 0.8289 0.7027 0.079 Uiso 1 1 calc R . .
C7 C 0.6187(8) 0.9345(3) 0.7533(5) 0.107(3) Uani 1 1 d . . .
H7A H 0.6767 0.9105 0.7354 0.128 Uiso 1 1 calc R . .
H7B H 0.6436 0.9742 0.7639 0.128 Uiso 1 1 calc R . .
C8 C 0.5795(9) 0.9120(4) 0.8364(7) 0.123(3) Uani 1 1 d . . .
H8A H 0.6324 0.9123 0.8819 0.184 Uiso 1 1 calc R . .
H8B H 0.5559 0.8723 0.8274 0.184 Uiso 1 1 calc R . .
H8C H 0.5237 0.9363 0.8563 0.184 Uiso 1 1 calc R . .
C9 C 0.6695(4) 1.0699(2) 0.6306(3) 0.0523(13) Uani 1 1 d . . .
C10 C 0.7105(5) 1.0342(3) 0.5606(4) 0.0657(15) Uani 1 1 d . . .
H10A H 0.6770 0.9997 0.5433 0.079 Uiso 1 1 calc R . .
C11 C 0.8001(5) 1.0505(3) 0.5178(4) 0.0758(17) Uani 1 1 d . . .
H11A H 0.8257 1.0269 0.4713 0.091 Uiso 1 1 calc R . .
C12 C 0.8530(5) 1.1013(3) 0.5425(5) 0.0810(19) Uani 1 1 d . . .
H12A H 0.9130 1.1121 0.5129 0.097 Uiso 1 1 calc R . .
C13 C 0.8140(5) 1.1353(3) 0.6121(4) 0.0740(17) Uani 1 1 d . . .
H13A H 0.8487 1.1691 0.6304 0.089 Uiso 1 1 calc R . .
C14 C 0.7247(5) 1.1200(2) 0.6548(4) 0.0656(15) Uani 1 1 d . . .
H14A H 0.7002 1.1439 0.7015 0.079 Uiso 1 1 calc R . .
C15 C 0.5399(6) 1.0910(4) 0.7526(5) 0.102(3) Uani 1 1 d . . .
H15A H 0.5452 1.1321 0.7342 0.122 Uiso 1 1 calc R . .
H15B H 0.4681 1.0828 0.7630 0.122 Uiso 1 1 calc R . .
C16 C 0.5927(8) 1.0842(4) 0.8370(6) 0.118(3) Uani 1 1 d . . .
H16A H 0.5643 1.1106 0.8814 0.176 Uiso 1 1 calc R . .
H16B H 0.6638 1.0931 0.8286 0.176 Uiso 1 1 calc R . .
H16C H 0.5857 1.0443 0.8579 0.176 Uiso 1 1 calc R . .
C17 C 0.3114(4) 1.0494(2) 0.6306(3) 0.0515(12) Uani 1 1 d . . .
C18 C 0.2096(5) 1.0519(2) 0.6549(4) 0.0659(15) Uani 1 1 d . . .
H18A H 0.1862 1.0278 0.7019 0.079 Uiso 1 1 calc R . .
C19 C 0.1415(5) 1.0891(3) 0.6113(5) 0.0774(18) Uani 1 1 d . . .
H19A H 0.0732 1.0894 0.6288 0.093 Uiso 1 1 calc R . .
C20 C 0.1735(6) 1.1257(3) 0.5425(4) 0.0772(18) Uani 1 1 d . . .
H20A H 0.1277 1.1507 0.5131 0.093 Uiso 1 1 calc R . .
C21 C 0.2761(6) 1.1246(2) 0.5176(4) 0.0753(18) Uani 1 1 d . . .
H21A H 0.2987 1.1493 0.4711 0.090 Uiso 1 1 calc R . .
C22 C 0.3453(5) 1.0877(2) 0.5606(4) 0.0665(16) Uani 1 1 d . . .
H22A H 0.4137 1.0880 0.5437 0.080 Uiso 1 1 calc R . .
C23 C 0.3435(6) 0.9737(4) 0.7526(5) 0.105(3) Uani 1 1 d . . .
H23A H 0.2784 0.9569 0.7343 0.125 Uiso 1 1 calc R . .
H23B H 0.3903 0.9412 0.7631 0.125 Uiso 1 1 calc R . .
C24 C 0.3294(8) 1.0045(4) 0.8367(6) 0.120(3) Uani 1 1 d . . .
H24A H 0.3028 0.9779 0.8817 0.179 Uiso 1 1 calc R . .
H24B H 0.2821 1.0364 0.8277 0.179 Uiso 1 1 calc R . .
H24C H 0.3938 1.0200 0.8571 0.179 Uiso 1 1 calc R . .
C25 C 0.1747(5) 0.7711(2) 0.3737(4) 0.0599(14) Uani 1 1 d . . .
C26 C 0.2348(5) 0.7207(2) 0.3921(4) 0.0687(16) Uani 1 1 d . . .
H26A H 0.2164 0.6958 0.4397 0.082 Uiso 1 1 calc R . .
C27 C 0.3198(6) 0.7078(3) 0.3415(5) 0.0795(18) Uani 1 1 d . . .
H27A H 0.3573 0.6740 0.3547 0.095 Uiso 1 1 calc R . .
C28 C 0.3502(6) 0.7435(3) 0.2727(5) 0.089(2) Uani 1 1 d . . .
H28A H 0.4082 0.7343 0.2390 0.106 Uiso 1 1 calc R . .
C29 C 0.2955(6) 0.7927(4) 0.2530(5) 0.096(2) Uani 1 1 d . . .
H29A H 0.3159 0.8168 0.2050 0.115 Uiso 1 1 calc R . .
C30 C 0.2101(5) 0.8079(3) 0.3029(4) 0.0715(17) Uani 1 1 d . . .
H30A H 0.1755 0.8427 0.2896 0.086 Uiso 1 1 calc R . .
C31 C 0.0756(9) 0.7553(4) 0.5178(9) 0.156(5) Uani 1 1 d . . .
H31A H 0.1430 0.7474 0.5427 0.187 Uiso 1 1 calc R . .
H31B H 0.0412 0.7824 0.5588 0.187 Uiso 1 1 calc R . .
C32 C 0.0224(9) 0.7043(5) 0.5143(8) 0.149(4) Uani 1 1 d . . .
H32A H 0.0193 0.6872 0.5741 0.224 Uiso 1 1 calc R . .
H32B H 0.0557 0.6773 0.4735 0.224 Uiso 1 1 calc R . .
H32C H -0.0456 0.7120 0.4928 0.224 Uiso 1 1 calc R . .
C33 C 0.0080(5) 0.9514(2) 0.3734(4) 0.0594(13) Uani 1 1 d . . .
C34 C 0.0532(5) 1.0065(2) 0.3933(4) 0.0678(15) Uani 1 1 d . . .
H34A H 0.0991 1.0098 0.4415 0.081 Uiso 1 1 calc R . .
C35 C 0.0298(6) 1.0551(3) 0.3422(5) 0.0790(19) Uani 1 1 d . . .
H35A H 0.0623 1.0906 0.3550 0.095 Uiso 1 1 calc R . .
C36 C -0.0399(7) 1.0531(3) 0.2726(5) 0.089(2) Uani 1 1 d . . .
H36A H -0.0563 1.0869 0.2397 0.107 Uiso 1 1 calc R . .
C37 C -0.0844(7) 1.0007(3) 0.2530(5) 0.092(2) Uani 1 1 d . . .
H37A H -0.1294 0.9985 0.2040 0.111 Uiso 1 1 calc R . .
C38 C -0.0654(5) 0.9505(3) 0.3032(4) 0.0706(16) Uani 1 1 d . . .
H38A H -0.1011 0.9160 0.2907 0.085 Uiso 1 1 calc R . .
C39 C 0.0780(9) 0.9108(4) 0.5222(10) 0.161(6) Uani 1 1 d . . .
H39A H 0.0578 0.9491 0.5456 0.194 Uiso 1 1 calc R . .
H39B H 0.0549 0.8806 0.5643 0.194 Uiso 1 1 calc R . .
C40 C 0.1805(11) 0.9082(5) 0.5120(8) 0.151(4) Uani 1 1 d . . .
H40A H 0.2130 0.9147 0.5698 0.227 Uiso 1 1 calc R . .
H40B H 0.2020 0.9379 0.4696 0.227 Uiso 1 1 calc R . .
H40C H 0.1993 0.8699 0.4893 0.227 Uiso 1 1 calc R . .
C41 C -0.1796(5) 0.7776(2) 0.3737(4) 0.0606(15) Uani 1 1 d . . .
C42 C -0.1418(5) 0.7417(2) 0.3032(4) 0.0715(17) Uani 1 1 d . . .
H42A H -0.0722 0.7417 0.2904 0.086 Uiso 1 1 calc R . .
C43 C -0.2072(7) 0.7063(3) 0.2526(5) 0.096(2) Uani 1 1 d . . .
H43A H -0.1816 0.6845 0.2041 0.115 Uiso 1 1 calc R . .
C44 C -0.3084(6) 0.7033(3) 0.2731(5) 0.088(2) Uani 1 1 d . . .
H44A H -0.3515 0.6786 0.2401 0.105 Uiso 1 1 calc R . .
C45 C -0.3461(6) 0.7368(3) 0.3425(5) 0.0824(18) Uani 1 1 d . . .
H45A H -0.4155 0.7349 0.3559 0.099 Uiso 1 1 calc R . .
C46 C -0.2843(5) 0.7729(2) 0.3926(4) 0.0678(16) Uani 1 1 d . . .
H46A H -0.3121 0.7949 0.4401 0.081 Uiso 1 1 calc R . .
C47 C -0.1531(8) 0.8326(5) 0.5217(9) 0.146(4) Uani 1 1 d . . .
H47A H -0.2005 0.8033 0.5448 0.175 Uiso 1 1 calc R . .
H47B H -0.0962 0.8359 0.5638 0.175 Uiso 1 1 calc R . .
C48 C -0.2001(10) 0.8851(5) 0.5117(8) 0.150(4) Uani 1 1 d . . .
H48A H -0.2259 0.8980 0.5696 0.225 Uiso 1 1 calc R . .
H48B H -0.2556 0.8812 0.4693 0.225 Uiso 1 1 calc R . .
H48C H -0.1521 0.9136 0.4891 0.225 Uiso 1 1 calc R . .

loop_
_atom_site_aniso_label
_atom_site_aniso_U_11
_atom_site_aniso_U_22
_atom_site_aniso_U_33
_atom_site_aniso_U_23
_atom_site_aniso_U_13
_atom_site_aniso_U_12
P1 0.0651(9) 0.0589(7) 0.0448(7) 0.0003(5) -0.0019(6) -0.0004(6)
P2 0.0688(10) 0.0635(7) 0.0677(8) -0.0003(8) -0.0011(7) 0.0002(9)
N1 0.069(3) 0.057(2) 0.043(2) -0.0054(18) -0.009(2) 0.007(2)
N2 0.069(3) 0.059(2) 0.044(2) -0.0103(18) 0.008(2) -0.006(2)
N3 0.064(3) 0.064(2) 0.045(2) 0.0100(19) -0.002(2) 0.001(2)
N4 0.080(4) 0.071(3) 0.070(3) 0.027(2) 0.008(3) 0.006(3)
N5 0.087(4) 0.068(3) 0.067(3) -0.001(2) -0.028(3) -0.003(3)
N6 0.074(3) 0.080(3) 0.068(3) -0.024(3) 0.010(3) -0.001(3)
C1 0.054(3) 0.057(3) 0.048(3) 0.002(2) 0.010(3) -0.004(2)
C2 0.064(4) 0.068(3) 0.068(4) 0.005(3) 0.000(3) -0.013(3)
C3 0.079(5) 0.090(4) 0.059(3) -0.003(3) -0.002(3) -0.040(4)
C4 0.092(5) 0.062(3) 0.081(4) -0.017(3) 0.030(4) -0.013(3)
C5 0.088(5) 0.061(3) 0.078(4) -0.010(3) 0.004(4) 0.003(3)
C6 0.066(4) 0.070(3) 0.060(3) -0.005(3) 0.001(3) 0.004(3)
C7 0.197(10) 0.050(3) 0.074(5) -0.009(3) -0.023(5) 0.007(4)
C8 0.165(9) 0.099(5) 0.104(6) -0.003(5) -0.031(6) 0.020(6)
C9 0.053(3) 0.056(3) 0.048(3) 0.008(2) -0.007(3) 0.007(2)
C10 0.053(4) 0.076(3) 0.068(4) -0.003(3) 0.000(3) 0.008(3)
C11 0.059(4) 0.109(5) 0.060(4) -0.002(3) 0.002(3) 0.024(4)
C12 0.063(4) 0.100(5) 0.080(4) 0.035(4) 0.000(4) 0.002(4)
C13 0.070(4) 0.074(4) 0.078(4) 0.010(3) 0.004(4) -0.008(3)
C14 0.078(4) 0.058(3) 0.061(3) 0.002(3) 0.002(3) 0.001(3)
C15 0.090(5) 0.140(6) 0.075(5) -0.024(4) 0.028(4) -0.059(5)
C16 0.131(8) 0.130(6) 0.092(6) -0.021(5) 0.009(5) -0.036(6)
C17 0.061(3) 0.046(2) 0.048(3) -0.008(2) -0.002(3) -0.002(2)
C18 0.070(4) 0.071(3) 0.057(3) -0.001(3) -0.007(3) -0.004(3)
C19 0.068(4) 0.081(4) 0.083(4) -0.004(4) -0.014(4) 0.013(3)
C20 0.091(5) 0.067(3) 0.073(4) -0.013(3) -0.028(4) 0.017(3)
C21 0.119(6) 0.044(3) 0.063(4) 0.006(3) -0.004(4) 0.011(3)
C22 0.086(4) 0.048(3) 0.066(4) 0.000(2) 0.007(3) 0.001(3)
C23 0.082(5) 0.158(7) 0.073(4) 0.032(5) 0.008(4) 0.055(5)
C24 0.109(7) 0.144(7) 0.106(6) 0.019(6) 0.010(5) 0.011(6)
C25 0.061(4) 0.062(3) 0.057(3) 0.010(3) -0.013(3) -0.010(3)
C26 0.078(4) 0.056(3) 0.072(4) 0.012(3) -0.004(4) -0.006(3)
C27 0.083(5) 0.081(4) 0.075(4) -0.002(3) -0.011(4) 0.013(4)
C28 0.074(5) 0.122(5) 0.070(4) 0.012(4) -0.001(4) 0.015(4)
C29 0.065(4) 0.139(6) 0.083(5) 0.041(4) 0.003(4) -0.014(5)
C30 0.065(4) 0.071(3) 0.079(4) 0.023(3) -0.011(4) -0.006(3)
C31 0.133(9) 0.095(6) 0.239(13) 0.021(7) 0.108(9) 0.027(6)
C32 0.139(9) 0.131(8) 0.177(11) 0.009(7) 0.004(8) -0.005(7)
C33 0.057(3) 0.067(3) 0.054(3) -0.015(3) 0.001(3) 0.004(3)
C34 0.067(4) 0.067(4) 0.070(4) -0.005(3) -0.008(3) 0.000(3)
C35 0.089(5) 0.069(4) 0.079(5) -0.010(3) 0.010(4) -0.005(4)
C36 0.129(7) 0.064(4) 0.073(4) -0.011(3) -0.014(5) 0.015(4)
C37 0.102(6) 0.095(5) 0.080(4) -0.018(4) -0.035(4) 0.033(4)
C38 0.070(4) 0.066(3) 0.076(4) -0.017(3) -0.017(4) 0.008(3)
C39 0.107(8) 0.099(6) 0.278(17) 0.094(8) -0.025(9) -0.014(6)
C40 0.167(12) 0.124(7) 0.162(10) 0.005(6) 0.010(9) 0.021(8)
C41 0.076(4) 0.052(3) 0.054(3) 0.011(2) 0.016(3) 0.006(3)
C42 0.080(4) 0.061(3) 0.074(4) -0.005(3) 0.026(3) -0.003(3)
C43 0.133(7) 0.073(4) 0.081(5) -0.027(3) 0.032(5) -0.023(4)
C44 0.096(6) 0.088(4) 0.079(5) -0.007(4) 0.010(4) -0.030(4)
C45 0.075(4) 0.086(4) 0.087(5) 0.007(4) 0.006(4) -0.009(4)
C46 0.068(4) 0.063(3) 0.073(4) -0.002(3) 0.013(3) 0.010(3)
C47 0.101(7) 0.109(7) 0.226(13) -0.053(7) -0.053(8) -0.003(6)
C48 0.159(11) 0.129(8) 0.162(9) 0.027(7) -0.025(8) -0.031(8)

loop_
_geom_bond_atom_site_label_1
_geom_bond_atom_site_label_2
_geom_bond_distance
_geom_bond_site_symmetry_2
_geom_bond_publ_flag
P1 N2 1.723(4) . ?
P1 N1 1.724(4) . ?
P1 N3 1.728(5) . ?
P2 N5 1.728(5) . ?
P2 N4 1.735(5) . ?
P2 N6 1.735(6) . ?
N1 C1 1.447(7) . ?
N1 C7 1.510(9) . ?
N2 C9 1.444(7) . ?
N2 C15 1.503(8) . ?
N3 C17 1.450(7) . ?
N3 C23 1.510(8) . ?
N4 C25 1.390(8) . ?
N4 C31 1.560(12) . ?
N5 C33 1.400(7) . ?
N5 C39 1.605(15) . ?
N6 C41 1.399(8) . ?
N6 C47 1.595(13) . ?
C1 C6 1.388(8) . ?
C1 C2 1.410(8) . ?
C2 C3 1.377(8) . ?
C3 C4 1.395(9) . ?
C4 C5 1.377(10) . ?
C5 C6 1.385(8) . ?
C7 C8 1.419(13) . ?
C9 C14 1.392(7) . ?
C9 C10 1.414(7) . ?
C10 C11 1.382(9) . ?
C11 C12 1.392(9) . ?
C12 C13 1.378(9) . ?
C13 C14 1.372(9) . ?
C15 C16 1.426(12) . ?
C17 C18 1.382(8) . ?
C17 C22 1.415(7) . ?
C18 C19 1.384(8) . ?
C19 C20 1.373(9) . ?
C20 C21 1.392(10) . ?
C21 C22 1.385(9) . ?
C23 C24 1.431(12) . ?
C25 C30 1.411(8) . ?
C25 C26 1.412(8) . ?
C26 C27 1.370(9) . ?
C27 C28 1.354(9) . ?
C28 C29 1.356(10) . ?
C29 C30 1.379(10) . ?
C31 C32 1.351(13) . ?
C33 C38 1.407(9) . ?
C33 C34 1.412(8) . ?
C34 C35 1.366(9) . ?
C35 C36 1.368(10) . ?
C36 C37 1.352(10) . ?
C37 C38 1.378(9) . ?
C39 C40 1.352(14) . ?
C41 C42 1.407(8) . ?
C41 C46 1.403(8) . ?
C42 C43 1.386(10) . ?
C43 C44 1.362(11) . ?
C44 C45 1.362(9) . ?
C45 C46 1.365(9) . ?
C47 C48 1.348(13) . ?

loop_
_cod_related_entry_id
_cod_related_entry_database
_cod_related_entry_code
1 ChemSpider 30659600
